data_1547404
loop_
_publ_author_name
'Assefa, Mikiyas'
'Wu, Guang'
'Hayton, Trevor W.'

_publ_section_title
;
 Synthesis of a Terminal Ce(IV) Oxo Complex by Photolysis of a Ce(III)
 Nitrate Complex
;
_journal_name_full 'Chem. Sci.'
_journal_paper_doi 10.1039/C7SC03715E
_journal_year 2017
_chemical_formula_sum 'C36 H90 Ce Li N6 O9 Si6'
_chemical_formula_weight 1066.73
_space_group_crystal_system monoclinic
_space_group_IT_number 14
_space_group_name_Hall '-P 2ybc'
_space_group_name_H-M_alt 'P 1 21/c 1'
_symmetry_space_group_name_Hall '-P 2ybc'
_symmetry_space_group_name_H-M 'P 1 21/c 1'
_atom_sites_solution_hydrogens geom
_audit_creation_method SHELXL-2014/7
_audit_update_record
;
2017-08-18 deposited with the CCDC.
2017-09-27 downloaded from the CCDC.
;
_cell_angle_alpha 90
_cell_angle_beta 92.144(3)
_cell_angle_gamma 90
_cell_formula_units_Z 4
_cell_length_a 11.3890(6)
_cell_length_b 34.790(2)
_cell_length_c 14.0047(8)
_cell_measurement_reflns_used 1173
_cell_measurement_temperature 100(2)
_cell_measurement_theta_max 31.32
_cell_measurement_theta_min 1.55
_cell_volume 5545.1(5)
_computing_structure_refinement 'SHELXL-2014/7 (Sheldrick, 2014)'
_diffrn_ambient_temperature 100(2)
_diffrn_measured_fraction_theta_full 0.993
_diffrn_measured_fraction_theta_max 0.994
_diffrn_measurement_device_type 'Bruker Apex II'
_diffrn_measurement_method 'Omega Scan'
_diffrn_radiation_type MoK\a
_diffrn_radiation_wavelength 0.71073
_diffrn_reflns_av_R_equivalents 0.0414
_diffrn_reflns_av_unetI/netI 0.0464
_diffrn_reflns_Laue_measured_fraction_full 0.993
_diffrn_reflns_Laue_measured_fraction_max 0.994
_diffrn_reflns_limit_h_max 14
_diffrn_reflns_limit_h_min -13
_diffrn_reflns_limit_k_max 27
_diffrn_reflns_limit_k_min -43
_diffrn_reflns_limit_l_max 17
_diffrn_reflns_limit_l_min -14
_diffrn_reflns_number 30623
_diffrn_reflns_point_group_measured_fraction_full 0.993
_diffrn_reflns_point_group_measured_fraction_max 0.994
_diffrn_reflns_theta_full 25.242
_diffrn_reflns_theta_max 26.372
_diffrn_reflns_theta_min 3.317
_exptl_absorpt_coefficient_mu 0.999
_exptl_absorpt_correction_T_max 0.7461
_exptl_absorpt_correction_T_min 0.5973
_exptl_absorpt_correction_type multi-scan
_exptl_absorpt_process_details sadabs
_exptl_crystal_colour Yellow
_exptl_crystal_density_diffrn 1.278
_exptl_crystal_description Plate
_exptl_crystal_F_000 2260
_exptl_crystal_size_max 0.30
_exptl_crystal_size_mid 0.25
_exptl_crystal_size_min 0.10
_refine_diff_density_max 1.383
_refine_diff_density_min -0.730
_refine_diff_density_rms 0.082
_refine_ls_extinction_method none
_refine_ls_goodness_of_fit_ref 1.107
_refine_ls_hydrogen_treatment constr
_refine_ls_matrix_type full
_refine_ls_number_parameters 550
_refine_ls_number_reflns 11256
_refine_ls_number_restraints 0
_refine_ls_restrained_S_all 1.107
_refine_ls_R_factor_all 0.0481
_refine_ls_R_factor_gt 0.0391
_refine_ls_shift/su_max 0.002
_refine_ls_shift/su_mean 0.000
_refine_ls_structure_factor_coef Fsqd
_refine_ls_weighting_details 'w=1/[\s^2^(Fo^2^)+(0.0105P)^2^+9.6207P] where P=(Fo^2^+2Fc^2^)/3'
_refine_ls_weighting_scheme calc
_refine_ls_wR_factor_gt 0.0768
_refine_ls_wR_factor_ref 0.0796
_reflns_Friedel_coverage 0.000
_reflns_number_gt 9795
_reflns_number_total 11256
_reflns_threshold_expression 'I > 2\s(I)'
_cod_data_source_file c7sc03715e2.cif
_cod_data_source_block Complex_1
_cod_original_cell_volume 5545.0(5)
_cod_database_code 1547404
_shelx_shelxl_version_number 2014/7
_shelx_space_group_comment
;
The symmetry employed for this shelxl refinement is uniquely defined
by the following loop, which should always be used as a source of
symmetry information in preference to the above space-group names.
They are only intended as comments.
;

loop_
_space_group_symop_operation_xyz
'x, y, z'
'-x, y+1/2, -z+1/2'
'-x, -y, -z'
'x, -y-1/2, z-1/2'

loop_
_atom_site_label
_atom_site_type_symbol
_atom_site_fract_x
_atom_site_fract_y
_atom_site_fract_z
_atom_site_U_iso_or_equiv
_atom_site_adp_type
_atom_site_occupancy
_atom_site_site_symmetry_order
_atom_site_calc_flag
_atom_site_refinement_flags_posn
_atom_site_refinement_flags_adp
Ce1 Ce 0.47952(2) 0.61637(2) 0.24936(2) 0.01296(5) Uani 1 1 d . .
Si4 Si 0.42503(7) 0.52159(2) 0.30077(6) 0.01539(17) Uani 1 1 d . .
Si6 Si 0.77206(7) 0.63932(2) 0.22063(6) 0.01476(17) Uani 1 1 d . .
Si3 Si 0.22569(7) 0.55906(2) 0.19032(6) 0.01482(17) Uani 1 1 d . .
Si5 Si 0.69287(7) 0.58059(3) 0.07913(6) 0.01672(18) Uani 1 1 d . .
Si1 Si 0.36256(8) 0.71245(3) 0.26136(6) 0.01975(19) Uani 1 1 d . .
Si2 Si 0.40286(8) 0.68119(3) 0.06720(6) 0.01928(18) Uani 1 1 d . .
O2 O 0.57307(19) 0.62037(7) 0.41828(15) 0.0235(5) Uani 1 1 d . .
N2 N 0.3660(2) 0.55946(7) 0.23799(17) 0.0143(5) Uani 1 1 d . .
O1 O 0.38542(19) 0.61141(7) 0.41940(15) 0.0234(5) Uani 1 1 d . .
N1 N 0.4044(2) 0.67592(7) 0.18874(18) 0.0174(5) Uani 1 1 d . .
O5 O 0.9825(2) 0.58156(6) 0.54754(16) 0.0239(5) Uani 1 1 d . .
O6 O 0.9904(2) 0.61547(7) 0.81453(15) 0.0262(5) Uani 1 1 d . .
O4 O 0.8157(2) 0.60668(6) 0.66120(15) 0.0238(5) Uani 1 1 d . .
N3 N 0.6623(2) 0.61122(7) 0.17072(17) 0.0151(5) Uani 1 1 d . .
O8 O 1.0121(2) 0.66747(7) 0.54906(16) 0.0280(5) Uani 1 1 d . .
N6 N 0.4814(2) 0.61534(8) 0.46610(18) 0.0209(6) Uani 1 1 d . .
O3 O 0.4869(2) 0.61430(9) 0.55342(16) 0.0371(6) Uani 1 1 d . .
O7 O 1.1901(2) 0.65422(7) 0.67731(17) 0.0324(6) Uani 1 1 d . .
N5 N 1.1558(2) 0.57449(8) 0.70212(19) 0.0232(6) Uani 1 1 d . .
O9 O 0.9982(2) 0.69494(9) 0.8012(2) 0.0461(7) Uani 1 1 d . .
C4 C 0.4124(3) 0.47417(9) 0.2372(2) 0.0236(7) Uani 1 1 d . .
H4A H 0.3293 0.4682 0.2241 0.035 Uiso 1 1 calc R U
H4B H 0.4481 0.4540 0.2775 0.035 Uiso 1 1 calc R U
H4C H 0.4531 0.4756 0.1769 0.035 Uiso 1 1 calc R U
N4 N 0.8129(3) 0.69101(8) 0.6557(2) 0.0274(6) Uani 1 1 d . .
C18 C 0.3920(3) 0.63296(10) 0.0083(2) 0.0254(7) Uani 1 1 d . .
H18A H 0.4511 0.6157 0.0375 0.038 Uiso 1 1 calc R U
H18B H 0.4059 0.6357 -0.0600 0.038 Uiso 1 1 calc R U
H18C H 0.3135 0.6223 0.0165 0.038 Uiso 1 1 calc R U
C7 C 0.5787(3) 0.54221(10) 0.0606(2) 0.0230(7) Uani 1 1 d . .
H7A H 0.5944 0.5212 0.1058 0.035 Uiso 1 1 calc R U
H7B H 0.5812 0.5324 -0.0049 0.035 Uiso 1 1 calc R U
H7C H 0.5008 0.5530 0.0711 0.035 Uiso 1 1 calc R U
C5 C 0.3604(3) 0.51463(9) 0.4212(2) 0.0212(7) Uani 1 1 d . .
H5A H 0.3741 0.5377 0.4601 0.032 Uiso 1 1 calc R U
H5B H 0.3978 0.4925 0.4532 0.032 Uiso 1 1 calc R U
H5C H 0.2757 0.5100 0.4131 0.032 Uiso 1 1 calc R U
C3 C 0.1629(3) 0.60860(9) 0.1919(3) 0.0241(7) Uani 1 1 d . .
H3A H 0.1512 0.6164 0.2581 0.036 Uiso 1 1 calc R U
H3B H 0.0873 0.6089 0.1561 0.036 Uiso 1 1 calc R U
H3C H 0.2172 0.6265 0.1623 0.036 Uiso 1 1 calc R U
C13 C 0.4073(3) 0.70325(10) 0.3889(2) 0.0271(8) Uani 1 1 d . .
H13A H 0.3657 0.6806 0.4118 0.041 Uiso 1 1 calc R U
H13B H 0.3876 0.7256 0.4276 0.041 Uiso 1 1 calc R U
H13C H 0.4922 0.6987 0.3941 0.041 Uiso 1 1 calc R U
C10 C 0.7078(3) 0.68007(10) 0.2894(2) 0.0214(7) Uani 1 1 d . .
H10A H 0.6489 0.6935 0.2489 0.032 Uiso 1 1 calc R U
H10B H 0.7703 0.6981 0.3091 0.032 Uiso 1 1 calc R U
H10C H 0.6705 0.6699 0.3461 0.032 Uiso 1 1 calc R U
C11 C 0.8685(3) 0.61174(10) 0.3076(2) 0.0226(7) Uani 1 1 d . .
H11A H 0.8205 0.6008 0.3575 0.034 Uiso 1 1 calc R U
H11B H 0.9276 0.6290 0.3367 0.034 Uiso 1 1 calc R U
H11C H 0.9077 0.5909 0.2740 0.034 Uiso 1 1 calc R U
C34 C 0.8772(3) 0.55992(9) 0.5526(2) 0.0225(7) Uani 1 1 d . .
H34A H 0.8859 0.5400 0.6028 0.027 Uiso 1 1 calc R U
H34B H 0.8592 0.5470 0.4907 0.027 Uiso 1 1 calc R U
C1 C 0.2177(3) 0.53990(10) 0.0652(2) 0.0257(7) Uani 1 1 d . .
H1A H 0.2672 0.5556 0.0248 0.039 Uiso 1 1 calc R U
H1B H 0.1362 0.5408 0.0403 0.039 Uiso 1 1 calc R U
H1C H 0.2456 0.5132 0.0652 0.039 Uiso 1 1 calc R U
C15 C 0.4297(3) 0.75997(10) 0.2308(3) 0.0329(8) Uani 1 1 d . .
H15A H 0.5149 0.7588 0.2427 0.049 Uiso 1 1 calc R U
H15B H 0.3966 0.7802 0.2706 0.049 Uiso 1 1 calc R U
H15C H 0.4125 0.7658 0.1633 0.049 Uiso 1 1 calc R U
C2 C 0.1202(3) 0.52848(10) 0.2568(2) 0.0235(7) Uani 1 1 d . .
H2A H 0.1502 0.5021 0.2613 0.035 Uiso 1 1 calc R U
H2B H 0.0435 0.5285 0.2227 0.035 Uiso 1 1 calc R U
H2C H 0.1118 0.5389 0.3213 0.035 Uiso 1 1 calc R U
C16 C 0.2708(3) 0.70825(10) 0.0178(2) 0.0279(8) Uani 1 1 d . .
H16A H 0.1990 0.6960 0.0394 0.042 Uiso 1 1 calc R U
H16B H 0.2706 0.7079 -0.0522 0.042 Uiso 1 1 calc R U
H16C H 0.2740 0.7349 0.0405 0.042 Uiso 1 1 calc R U
C8 C 0.8353(3) 0.55393(10) 0.0997(3) 0.0265(8) Uani 1 1 d . .
H8A H 0.9006 0.5723 0.1027 0.040 Uiso 1 1 calc R U
H8B H 0.8462 0.5359 0.0470 0.040 Uiso 1 1 calc R U
H8C H 0.8334 0.5397 0.1600 0.040 Uiso 1 1 calc R U
C12 C 0.8693(3) 0.66341(10) 0.1329(2) 0.0220(7) Uani 1 1 d . .
H12A H 0.9058 0.6439 0.0932 0.033 Uiso 1 1 calc R U
H12B H 0.9307 0.6781 0.1676 0.033 Uiso 1 1 calc R U
H12C H 0.8221 0.6808 0.0920 0.033 Uiso 1 1 calc R U
C9 C 0.7056(3) 0.60558(11) -0.0387(2) 0.0266(8) Uani 1 1 d . .
H9A H 0.6302 0.6175 -0.0572 0.040 Uiso 1 1 calc R U
H9B H 0.7268 0.5869 -0.0874 0.040 Uiso 1 1 calc R U
H9C H 0.7665 0.6254 -0.0330 0.040 Uiso 1 1 calc R U
C32 C 0.7235(3) 0.62974(10) 0.6982(2) 0.0274(8) Uani 1 1 d . .
H32A H 0.7421 0.6356 0.7662 0.033 Uiso 1 1 calc R U
H32B H 0.6491 0.6150 0.6945 0.033 Uiso 1 1 calc R U
C35 C 1.0836(3) 0.55792(11) 0.5397(2) 0.0281(8) Uani 1 1 d . .
H35A H 1.1473 0.5730 0.5112 0.034 Uiso 1 1 calc R U
H35B H 1.0646 0.5360 0.4966 0.034 Uiso 1 1 calc R U
C31 C 0.7076(3) 0.66693(10) 0.6433(3) 0.0279(8) Uani 1 1 d . .
H31A H 0.6930 0.6613 0.5746 0.033 Uiso 1 1 calc R U
H31B H 0.6386 0.6809 0.6665 0.033 Uiso 1 1 calc R U
C23 C 1.0125(3) 0.57556(11) 0.8280(2) 0.0284(8) Uani 1 1 d . .
H23A H 0.9556 0.5606 0.7880 0.034 Uiso 1 1 calc R U
H23B H 1.0009 0.5688 0.8956 0.034 Uiso 1 1 calc R U
C25 C 1.2725(3) 0.58982(11) 0.6863(3) 0.0289(8) Uani 1 1 d . .
H25A H 1.2890 0.5881 0.6176 0.035 Uiso 1 1 calc R U
H25B H 1.3320 0.5742 0.7222 0.035 Uiso 1 1 calc R U
C29 C 0.9095(3) 0.68415(11) 0.5040(2) 0.0307(8) Uani 1 1 d . .
H29A H 0.8555 0.6633 0.4825 0.037 Uiso 1 1 calc R U
H29B H 0.9326 0.6985 0.4466 0.037 Uiso 1 1 calc R U
C33 C 0.7799(3) 0.58712(9) 0.5757(2) 0.0221(7) Uani 1 1 d . .
H33A H 0.7663 0.6057 0.5230 0.027 Uiso 1 1 calc R U
H33B H 0.7062 0.5728 0.5851 0.027 Uiso 1 1 calc R U
C27 C 1.2146(3) 0.66860(11) 0.5855(3) 0.0305(8) Uani 1 1 d . .
H27A H 1.2271 0.6471 0.5406 0.037 Uiso 1 1 calc R U
H27B H 1.2864 0.6847 0.5888 0.037 Uiso 1 1 calc R U
C17 C 0.5386(3) 0.70500(11) 0.0240(3) 0.0292(8) Uani 1 1 d . .
H17A H 0.5452 0.7309 0.0513 0.044 Uiso 1 1 calc R U
H17B H 0.5338 0.7067 -0.0458 0.044 Uiso 1 1 calc R U
H17C H 0.6077 0.6898 0.0441 0.044 Uiso 1 1 calc R U
C19 C 1.0354(3) 0.63943(13) 0.8904(3) 0.0366(9) Uani 1 1 d . .
H19A H 1.1210 0.6432 0.8845 0.044 Uiso 1 1 calc R U
H19B H 1.0221 0.6271 0.9528 0.044 Uiso 1 1 calc R U
C28 C 1.1114(3) 0.69196(11) 0.5528(3) 0.0338(9) Uani 1 1 d . .
H28A H 1.0990 0.7134 0.5979 0.041 Uiso 1 1 calc R U
H28B H 1.1244 0.7029 0.4889 0.041 Uiso 1 1 calc R U
C36 C 1.1258(3) 0.54275(10) 0.6366(3) 0.0279(8) Uani 1 1 d . .
H36A H 1.0633 0.5268 0.6640 0.033 Uiso 1 1 calc R U
H36B H 1.1957 0.5263 0.6290 0.033 Uiso 1 1 calc R U
C24 C 1.1360(3) 0.56491(11) 0.8021(2) 0.0307(8) Uani 1 1 d . .
H24A H 1.1932 0.5789 0.8441 0.037 Uiso 1 1 calc R U
H24B H 1.1484 0.5370 0.8123 0.037 Uiso 1 1 calc R U
C30 C 0.8449(3) 0.71099(10) 0.5686(3) 0.0324(8) Uani 1 1 d . .
H30A H 0.8956 0.7333 0.5854 0.039 Uiso 1 1 calc R U
H30B H 0.7731 0.7207 0.5347 0.039 Uiso 1 1 calc R U
C14 C 0.1988(3) 0.71940(11) 0.2610(3) 0.0326(8) Uani 1 1 d . .
H14A H 0.1695 0.7253 0.1960 0.049 Uiso 1 1 calc R U
H14B H 0.1801 0.7407 0.3037 0.049 Uiso 1 1 calc R U
H14C H 0.1615 0.6958 0.2831 0.049 Uiso 1 1 calc R U
C26 C 1.2817(3) 0.63102(11) 0.7183(2) 0.0297(8) Uani 1 1 d . .
H26A H 1.2786 0.6321 0.7888 0.036 Uiso 1 1 calc R U
H26B H 1.3585 0.6415 0.7002 0.036 Uiso 1 1 calc R U
C22 C 0.8051(3) 0.71642(12) 0.7379(3) 0.0378(9) Uani 1 1 d . .
H22A H 0.7588 0.7037 0.7872 0.045 Uiso 1 1 calc R U
H22B H 0.7634 0.7402 0.7181 0.045 Uiso 1 1 calc R U
C20 C 0.9744(4) 0.67713(13) 0.8851(3) 0.0426(10) Uani 1 1 d . .
H20A H 0.8886 0.6733 0.8890 0.051 Uiso 1 1 calc R U
H20B H 1.0012 0.6935 0.9396 0.051 Uiso 1 1 calc R U
C21 C 0.9234(4) 0.72653(13) 0.7797(3) 0.0466(11) Uani 1 1 d . .
H21A H 0.9630 0.7436 0.7343 0.056 Uiso 1 1 calc R U
H21B H 0.9129 0.7414 0.8391 0.056 Uiso 1 1 calc R U
C6 C 0.5872(3) 0.52991(10) 0.3272(2) 0.0240(7) Uani 1 1 d . .
H6A H 0.6264 0.5350 0.2674 0.036 Uiso 1 1 calc R U
H6B H 0.6217 0.5070 0.3578 0.036 Uiso 1 1 calc R U
H6C H 0.5975 0.5520 0.3701 0.036 Uiso 1 1 calc R U
Li1 Li 0.9974(6) 0.6296(2) 0.6671(4) 0.0343(15) Uani 1 1 d . .

loop_
_atom_site_aniso_label
_atom_site_aniso_U_11
_atom_site_aniso_U_22
_atom_site_aniso_U_33
_atom_site_aniso_U_23
_atom_site_aniso_U_13
_atom_site_aniso_U_12
Ce1 0.01243(8) 0.01265(9) 0.01385(8) 0.00162(7) 0.00097(5) -0.00006(7)
Si4 0.0173(4) 0.0141(4) 0.0147(4) 0.0026(3) -0.0009(3) -0.0002(3)
Si6 0.0136(4) 0.0161(4) 0.0146(4) -0.0008(3) 0.0013(3) -0.0010(3)
Si3 0.0139(4) 0.0146(4) 0.0159(4) 0.0014(3) -0.0008(3) -0.0012(3)
Si5 0.0153(4) 0.0193(4) 0.0157(4) -0.0032(3) 0.0027(3) -0.0017(3)
Si1 0.0183(4) 0.0134(4) 0.0276(5) 0.0004(4) 0.0021(3) 0.0023(3)
Si2 0.0175(4) 0.0194(5) 0.0209(4) 0.0074(4) -0.0011(3) -0.0007(3)
O2 0.0192(11) 0.0330(14) 0.0186(11) 0.0030(10) 0.0043(8) 0.0023(10)
N2 0.0150(12) 0.0149(13) 0.0130(11) 0.0009(10) 0.0000(9) -0.0015(10)
O1 0.0193(11) 0.0297(14) 0.0215(11) -0.0059(10) 0.0028(9) -0.0058(10)
N1 0.0151(13) 0.0147(13) 0.0223(13) 0.0005(11) 0.0002(10) 0.0003(10)
O5 0.0277(13) 0.0187(12) 0.0252(12) 0.0041(10) 0.0006(9) -0.0031(10)
O6 0.0259(12) 0.0324(14) 0.0200(11) -0.0045(11) -0.0037(9) -0.0006(11)
O4 0.0310(13) 0.0186(12) 0.0214(11) -0.0038(9) -0.0052(9) 0.0024(10)
N3 0.0152(12) 0.0139(13) 0.0161(12) 0.0004(10) 0.0017(9) -0.0016(10)
O8 0.0333(14) 0.0240(13) 0.0271(12) 0.0029(10) 0.0045(10) -0.0094(11)
N6 0.0240(14) 0.0199(14) 0.0190(13) -0.0007(12) 0.0048(10) -0.0004(12)
O3 0.0357(14) 0.0606(19) 0.0152(11) 0.0000(12) 0.0041(10) -0.0061(13)
O7 0.0352(14) 0.0340(15) 0.0289(13) 0.0030(11) 0.0133(11) 0.0032(11)
N5 0.0187(14) 0.0280(16) 0.0231(14) 0.0024(12) 0.0051(11) 0.0015(12)
O9 0.0346(16) 0.0504(19) 0.0536(18) -0.0072(15) 0.0062(13) 0.0005(14)
C4 0.0292(19) 0.0169(17) 0.0247(16) 0.0005(13) 0.0023(14) 0.0026(14)
N4 0.0304(16) 0.0207(15) 0.0311(16) -0.0053(12) 0.0011(12) 0.0015(12)
C18 0.0269(18) 0.0301(19) 0.0192(15) 0.0038(14) -0.0001(13) 0.0016(15)
C7 0.0218(17) 0.0238(18) 0.0238(16) -0.0073(14) 0.0050(13) -0.0045(14)
C5 0.0242(17) 0.0190(17) 0.0202(15) 0.0049(13) -0.0006(13) -0.0028(13)
C3 0.0170(16) 0.0200(18) 0.0354(18) 0.0040(14) 0.0029(13) 0.0000(13)
C13 0.033(2) 0.0204(18) 0.0286(18) -0.0058(15) 0.0063(14) 0.0062(15)
C10 0.0196(16) 0.0225(17) 0.0221(16) -0.0040(14) 0.0011(12) -0.0038(13)
C11 0.0200(16) 0.0264(19) 0.0213(15) 0.0004(14) -0.0022(12) 0.0000(14)
C34 0.0296(18) 0.0156(16) 0.0222(16) 0.0007(13) -0.0019(13) -0.0042(14)
C1 0.0298(19) 0.0266(19) 0.0202(16) -0.0021(14) -0.0047(13) -0.0023(15)
C15 0.036(2) 0.0177(18) 0.044(2) 0.0006(16) -0.0021(17) 0.0003(15)
C2 0.0169(16) 0.0243(18) 0.0291(17) 0.0079(14) -0.0019(13) -0.0039(13)
C16 0.0262(19) 0.028(2) 0.0292(18) 0.0105(15) -0.0070(14) 0.0010(15)
C8 0.0208(17) 0.0249(18) 0.0341(19) -0.0115(15) 0.0040(14) 0.0027(14)
C12 0.0176(16) 0.0254(18) 0.0231(16) 0.0024(14) 0.0024(12) -0.0030(13)
C9 0.0274(18) 0.035(2) 0.0178(15) -0.0029(14) 0.0040(13) -0.0084(15)
C32 0.0286(19) 0.0277(19) 0.0258(17) -0.0058(15) 0.0013(14) -0.0029(15)
C35 0.0281(19) 0.032(2) 0.0247(17) -0.0036(15) 0.0100(14) -0.0015(15)
C31 0.0235(18) 0.0219(18) 0.038(2) -0.0055(15) -0.0011(14) 0.0050(14)
C23 0.0283(19) 0.037(2) 0.0196(16) 0.0080(15) 0.0034(13) -0.0032(16)
C25 0.0188(17) 0.034(2) 0.0341(19) 0.0026(16) 0.0024(14) 0.0046(15)
C29 0.038(2) 0.030(2) 0.0237(17) 0.0048(15) -0.0040(15) -0.0093(16)
C33 0.0280(18) 0.0192(17) 0.0187(15) -0.0015(13) -0.0055(13) -0.0001(14)
C27 0.034(2) 0.030(2) 0.0282(18) 0.0000(15) 0.0104(15) -0.0086(16)
C17 0.0243(18) 0.034(2) 0.0294(18) 0.0109(16) 0.0016(14) -0.0036(15)
C19 0.027(2) 0.059(3) 0.0234(18) -0.0134(18) -0.0034(14) 0.0019(18)
C28 0.039(2) 0.025(2) 0.038(2) 0.0024(16) 0.0069(16) -0.0133(16)
C36 0.0249(18) 0.0249(19) 0.0341(19) 0.0018(15) 0.0051(14) 0.0050(14)
C24 0.031(2) 0.034(2) 0.0261(18) 0.0113(16) -0.0026(14) 0.0056(16)
C30 0.039(2) 0.0156(17) 0.042(2) 0.0058(16) -0.0067(17) -0.0026(15)
C14 0.0259(19) 0.028(2) 0.045(2) -0.0052(17) 0.0065(16) 0.0065(15)
C26 0.0258(19) 0.039(2) 0.0237(17) 0.0004(16) 0.0004(14) -0.0048(16)
C22 0.029(2) 0.033(2) 0.051(2) -0.0206(19) -0.0001(17) 0.0074(17)
C20 0.045(2) 0.042(3) 0.041(2) -0.015(2) 0.0048(18) -0.004(2)
C21 0.044(3) 0.039(2) 0.056(3) -0.014(2) -0.004(2) 0.000(2)
C6 0.0214(17) 0.0260(18) 0.0245(17) 0.0088(14) -0.0019(13) 0.0028(14)
Li1 0.033(3) 0.044(4) 0.025(3) 0.012(3) -0.006(2) -0.012(3)

loop_
_atom_type_symbol
_atom_type_description
_atom_type_scat_dispersion_real
_atom_type_scat_dispersion_imag
_atom_type_scat_source
C C 0.0033 0.0016 'International Tables Vol C Tables 4.2.6.8 and 6.1.1.4'
Li Li -0.0003 0.0001 'International Tables Vol C Tables 4.2.6.8 and 6.1.1.4'
N N 0.0061 0.0033 'International Tables Vol C Tables 4.2.6.8 and 6.1.1.4'
O O 0.0106 0.0060 'International Tables Vol C Tables 4.2.6.8 and 6.1.1.4'
Si Si 0.0817 0.0704 'International Tables Vol C Tables 4.2.6.8 and 6.1.1.4'
Ce Ce -0.2486 2.6331 'International Tables Vol C Tables 4.2.6.8 and 6.1.1.4'
H H 0.0000 0.0000 'International Tables Vol C Tables 4.2.6.8 and 6.1.1.4'

loop_
_geom_angle_atom_site_label_1
_geom_angle_atom_site_label_2
_geom_angle_atom_site_label_3
_geom_angle
N2 Ce1 N1 121.01(8)
N2 Ce1 N3 112.82(8)
N1 Ce1 N3 101.96(9)
N2 Ce1 O2 108.34(8)
N1 Ce1 O2 114.38(8)
N3 Ce1 O2 95.17(7)
N2 Ce1 O1 76.59(8)
N1 Ce1 O1 102.98(8)
N3 Ce1 O1 142.57(7)
O2 Ce1 O1 48.90(7)
N2 Ce1 Si4 26.98(6)
N1 Ce1 Si4 147.44(6)
N3 Ce1 Si4 101.02(6)
O2 Ce1 Si4 86.03(6)
O1 Ce1 Si4 70.57(5)
N2 Ce1 Si6 135.25(6)
N1 Ce1 Si6 95.28(6)
N3 Ce1 Si6 26.96(6)
O2 Ce1 Si6 74.11(5)
O1 Ce1 Si6 122.80(5)
Si4 Ce1 Si6 115.31(2)
N2 Ce1 Si2 111.73(6)
N1 Ce1 Si2 26.16(6)
N3 Ce1 Si2 84.85(6)
O2 Ce1 Si2 136.37(6)
O1 Ce1 Si2 126.84(5)
Si4 Ce1 Si2 136.94(2)
Si6 Ce1 Si2 88.94(2)
N2 Si4 C4 114.33(14)
N2 Si4 C5 113.66(14)
C4 Si4 C5 106.64(15)
N2 Si4 C6 110.18(14)
C4 Si4 C6 106.52(16)
C5 Si4 C6 104.84(15)
N2 Si4 Ce1 38.96(8)
C4 Si4 Ce1 139.03(11)
C5 Si4 Ce1 113.02(11)
C6 Si4 Ce1 73.24(11)
N3 Si6 C11 111.94(14)
N3 Si6 C10 110.30(13)
C11 Si6 C10 106.47(15)
N3 Si6 C12 115.18(13)
C11 Si6 C12 107.92(15)
C10 Si6 C12 104.43(15)
N3 Si6 Ce1 39.32(8)
C11 Si6 Ce1 110.44(11)
C10 Si6 Ce1 73.69(10)
C12 Si6 Ce1 140.41(10)
N2 Si3 C3 109.95(14)
N2 Si3 C1 112.33(14)
C3 Si3 C1 109.53(16)
N2 Si3 C2 114.66(13)
C3 Si3 C2 105.35(16)
C1 Si3 C2 104.64(16)
N3 Si5 C7 112.78(14)
N3 Si5 C9 113.25(15)
C7 Si5 C9 106.52(15)
N3 Si5 C8 112.98(14)
C7 Si5 C8 105.06(16)
C9 Si5 C8 105.58(17)
N1 Si1 C13 111.72(14)
N1 Si1 C15 113.25(16)
C13 Si1 C15 105.65(17)
N1 Si1 C14 113.16(15)
C13 Si1 C14 105.08(17)
C15 Si1 C14 107.36(17)
N1 Si2 C18 109.91(14)
N1 Si2 C17 112.96(14)
C18 Si2 C17 107.19(17)
N1 Si2 C16 113.41(15)
C18 Si2 C16 104.33(16)
C17 Si2 C16 108.52(16)
N1 Si2 Ce1 37.91(9)
C18 Si2 Ce1 75.75(10)
C17 Si2 Ce1 109.55(11)
C16 Si2 Ce1 139.94(12)
N6 O2 Ce1 99.05(16)
Si4 N2 Si3 122.62(15)
Si4 N2 Ce1 114.05(12)
Si3 N2 Ce1 122.23(13)
N6 O1 Ce1 95.00(16)
Si1 N1 Si2 121.34(15)
Si1 N1 Ce1 122.62(13)
Si2 N1 Ce1 115.94(13)
C34 O5 C35 112.7(3)
C34 O5 Li1 112.2(2)
C35 O5 Li1 115.2(2)
C23 O6 C19 114.4(3)
C23 O6 Li1 110.0(3)
C19 O6 Li1 124.1(3)
C33 O4 C32 112.4(2)
C33 O4 Li1 116.1(3)
C32 O4 Li1 118.7(3)
Si5 N3 Si6 119.60(15)
Si5 N3 Ce1 126.50(12)
Si6 N3 Ce1 113.72(12)
C28 O8 C29 114.3(3)
C28 O8 Li1 115.5(3)
C29 O8 Li1 120.5(3)
O3 N6 O1 121.8(3)
O3 N6 O2 121.2(3)
O1 N6 O2 117.0(2)
C27 O7 C26 113.6(3)
C27 O7 Li1 106.8(2)
C26 O7 Li1 119.0(3)
C25 N5 C24 113.7(3)
C25 N5 C36 111.9(3)
C24 N5 C36 112.7(3)
C25 N5 Li1 108.9(2)
C24 N5 Li1 102.3(2)
C36 N5 Li1 106.6(2)
C20 O9 C21 113.5(3)
Si4 C4 H4A 109.5
Si4 C4 H4B 109.5
H4A C4 H4B 109.5
Si4 C4 H4C 109.5
H4A C4 H4C 109.5
H4B C4 H4C 109.5
C22 N4 C30 113.3(3)
C22 N4 C31 111.5(3)
C30 N4 C31 113.6(3)
Si2 C18 H18A 109.5
Si2 C18 H18B 109.5
H18A C18 H18B 109.5
Si2 C18 H18C 109.5
H18A C18 H18C 109.5
H18B C18 H18C 109.5
Si5 C7 H7A 109.5
Si5 C7 H7B 109.5
H7A C7 H7B 109.5
Si5 C7 H7C 109.5
H7A C7 H7C 109.5
H7B C7 H7C 109.5
Si4 C5 H5A 109.5
Si4 C5 H5B 109.5
H5A C5 H5B 109.5
Si4 C5 H5C 109.5
H5A C5 H5C 109.5
H5B C5 H5C 109.5
Si3 C3 H3A 109.5
Si3 C3 H3B 109.5
H3A C3 H3B 109.5
Si3 C3 H3C 109.5
H3A C3 H3C 109.5
H3B C3 H3C 109.5
Si1 C13 H13A 109.5
Si1 C13 H13B 109.5
H13A C13 H13B 109.5
Si1 C13 H13C 109.5
H13A C13 H13C 109.5
H13B C13 H13C 109.5
Si6 C10 H10A 109.5
Si6 C10 H10B 109.5
H10A C10 H10B 109.5
Si6 C10 H10C 109.5
H10A C10 H10C 109.5
H10B C10 H10C 109.5
Si6 C11 H11A 109.5
Si6 C11 H11B 109.5
H11A C11 H11B 109.5
Si6 C11 H11C 109.5
H11A C11 H11C 109.5
H11B C11 H11C 109.5
O5 C34 C33 107.9(3)
O5 C34 H34A 110.1
C33 C34 H34A 110.1
O5 C34 H34B 110.1
C33 C34 H34B 110.1
H34A C34 H34B 108.4
Si3 C1 H1A 109.5
Si3 C1 H1B 109.5
H1A C1 H1B 109.5
Si3 C1 H1C 109.5
H1A C1 H1C 109.5
H1B C1 H1C 109.5
Si1 C15 H15A 109.5
Si1 C15 H15B 109.5
H15A C15 H15B 109.5
Si1 C15 H15C 109.5
H15A C15 H15C 109.5
H15B C15 H15C 109.5
Si3 C2 H2A 109.5
Si3 C2 H2B 109.5
H2A C2 H2B 109.5
Si3 C2 H2C 109.5
H2A C2 H2C 109.5
H2B C2 H2C 109.5
Si2 C16 H16A 109.5
Si2 C16 H16B 109.5
H16A C16 H16B 109.5
Si2 C16 H16C 109.5
H16A C16 H16C 109.5
H16B C16 H16C 109.5
Si5 C8 H8A 109.5
Si5 C8 H8B 109.5
H8A C8 H8B 109.5
Si5 C8 H8C 109.5
H8A C8 H8C 109.5
H8B C8 H8C 109.5
Si6 C12 H12A 109.5
Si6 C12 H12B 109.5
H12A C12 H12B 109.5
Si6 C12 H12C 109.5
H12A C12 H12C 109.5
H12B C12 H12C 109.5
Si5 C9 H9A 109.5
Si5 C9 H9B 109.5
H9A C9 H9B 109.5
Si5 C9 H9C 109.5
H9A C9 H9C 109.5
H9B C9 H9C 109.5
O4 C32 C31 111.8(3)
O4 C32 H32A 109.3
C31 C32 H32A 109.3
O4 C32 H32B 109.3
C31 C32 H32B 109.3
H32A C32 H32B 107.9
O5 C35 C36 111.2(3)
O5 C35 H35A 109.4
C36 C35 H35A 109.4
O5 C35 H35B 109.4
C36 C35 H35B 109.4
H35A C35 H35B 108.0
N4 C31 C32 110.3(3)
N4 C31 H31A 109.6
C32 C31 H31A 109.6
N4 C31 H31B 109.6
C32 C31 H31B 109.6
H31A C31 H31B 108.1
O6 C23 C24 111.7(3)
O6 C23 H23A 109.3
C24 C23 H23A 109.3
O6 C23 H23B 109.3
C24 C23 H23B 109.3
H23A C23 H23B 107.9
N5 C25 C26 110.9(3)
N5 C25 H25A 109.5
C26 C25 H25A 109.5
N5 C25 H25B 109.5
C26 C25 H25B 109.5
H25A C25 H25B 108.0
O8 C29 C30 113.2(3)
O8 C29 H29A 108.9
C30 C29 H29A 108.9
O8 C29 H29B 108.9
C30 C29 H29B 108.9
H29A C29 H29B 107.7
O4 C33 C34 107.0(2)
O4 C33 H33A 110.3
C34 C33 H33A 110.3
O4 C33 H33B 110.3
C34 C33 H33B 110.3
H33A C33 H33B 108.6
O7 C27 C28 106.9(3)
O7 C27 H27A 110.3
C28 C27 H27A 110.3
O7 C27 H27B 110.3
C28 C27 H27B 110.3
H27A C27 H27B 108.6
Si2 C17 H17A 109.5
Si2 C17 H17B 109.5
H17A C17 H17B 109.5
Si2 C17 H17C 109.5
H17A C17 H17C 109.5
H17B C17 H17C 109.5
O6 C19 C20 108.9(3)
O6 C19 H19A 109.9
C20 C19 H19A 109.9
O6 C19 H19B 109.9
C20 C19 H19B 109.9
H19A C19 H19B 108.3
O8 C28 C27 107.7(3)
O8 C28 H28A 110.2
C27 C28 H28A 110.2
O8 C28 H28B 110.2
C27 C28 H28B 110.2
H28A C28 H28B 108.5
N5 C36 C35 110.8(3)
N5 C36 H36A 109.5
C35 C36 H36A 109.5
N5 C36 H36B 109.5
C35 C36 H36B 109.5
H36A C36 H36B 108.1
N5 C24 C23 110.6(3)
N5 C24 H24A 109.5
C23 C24 H24A 109.5
N5 C24 H24B 109.5
C23 C24 H24B 109.5
H24A C24 H24B 108.1
N4 C30 C29 110.4(3)
N4 C30 H30A 109.6
C29 C30 H30A 109.6
N4 C30 H30B 109.6
C29 C30 H30B 109.6
H30A C30 H30B 108.1
Si1 C14 H14A 109.5
Si1 C14 H14B 109.5
H14A C14 H14B 109.5
Si1 C14 H14C 109.5
H14A C14 H14C 109.5
H14B C14 H14C 109.5
O7 C26 C25 112.2(3)
O7 C26 H26A 109.2
C25 C26 H26A 109.2
O7 C26 H26B 109.2
C25 C26 H26B 109.2
H26A C26 H26B 107.9
N4 C22 C21 111.9(3)
N4 C22 H22A 109.2
C21 C22 H22A 109.2
N4 C22 H22B 109.2
C21 C22 H22B 109.2
H22A C22 H22B 107.9
O9 C20 C19 109.7(3)
O9 C20 H20A 109.7
C19 C20 H20A 109.7
O9 C20 H20B 109.7
C19 C20 H20B 109.7
H20A C20 H20B 108.2
O9 C21 C22 115.3(4)
O9 C21 H21A 108.4
C22 C21 H21A 108.4
O9 C21 H21B 108.4
C22 C21 H21B 108.4
H21A C21 H21B 107.5
Si4 C6 H6A 109.5
Si4 C6 H6B 109.5
H6A C6 H6B 109.5
Si4 C6 H6C 109.5
H6A C6 H6C 109.5
H6B C6 H6C 109.5
O8 Li1 O6 154.8(4)
O8 Li1 O4 107.1(3)
O6 Li1 O4 83.3(2)
O8 Li1 O7 73.8(2)
O6 Li1 O7 95.4(2)
O4 Li1 O7 178.6(3)
O8 Li1 O5 83.9(2)
O6 Li1 O5 121.3(3)
O4 Li1 O5 71.2(2)
O7 Li1 O5 110.0(3)
O8 Li1 N5 121.1(3)
O6 Li1 N5 72.8(2)
O4 Li1 N5 111.9(3)
O7 Li1 N5 68.14(19)
O5 Li1 N5 69.7(2)

loop_
_geom_bond_atom_site_label_1
_geom_bond_atom_site_label_2
_geom_bond_distance
Ce1 N2 2.367(2)
Ce1 N1 2.385(3)
Ce1 N3 2.398(2)
Ce1 O2 2.562(2)
Ce1 O1 2.653(2)
Ce1 Si4 3.4368(9)
Ce1 Si6 3.4641(9)
Ce1 Si2 3.4911(9)
Si4 N2 1.708(3)
Si4 C4 1.877(3)
Si4 C5 1.880(3)
Si4 C6 1.893(3)
Si6 N3 1.715(2)
Si6 C11 1.873(3)
Si6 C10 1.878(3)
Si6 C12 1.882(3)
Si3 N2 1.709(2)
Si3 C3 1.866(3)
Si3 C1 1.873(3)
Si3 C2 1.878(3)
Si5 N3 1.714(3)
Si5 C7 1.875(3)
Si5 C9 1.875(3)
Si5 C8 1.881(3)
Si1 N1 1.707(3)
Si1 C13 1.867(4)
Si1 C15 1.877(4)
Si1 C14 1.880(4)
Si2 N1 1.711(3)
Si2 C18 1.872(4)
Si2 C17 1.874(4)
Si2 C16 1.884(3)
O2 N6 1.273(3)
O1 N6 1.260(3)
O5 C34 1.421(4)
O5 C35 1.422(4)
O5 Li1 2.367(7)
O6 C23 1.423(4)
O6 C19 1.431(4)
O6 Li1 2.127(6)
O4 C33 1.423(4)
O4 C32 1.433(4)
O4 Li1 2.216(7)
O8 C28 1.415(4)
O8 C29 1.431(4)
O8 Li1 2.125(6)
N6 O3 1.223(3)
O7 C27 1.418(4)
O7 C26 1.423(4)
O7 Li1 2.355(7)
N5 C25 1.457(4)
N5 C24 1.465(4)
N5 C36 1.468(4)
N5 Li1 2.666(7)
O9 C20 1.365(5)
O9 C21 1.416(5)
C4 H4A 0.9800
C4 H4B 0.9800
C4 H4C 0.9800
N4 C22 1.457(5)
N4 C30 1.462(5)
N4 C31 1.468(4)
C18 H18A 0.9800
C18 H18B 0.9800
C18 H18C 0.9800
C7 H7A 0.9800
C7 H7B 0.9800
C7 H7C 0.9800
C5 H5A 0.9800
C5 H5B 0.9800
C5 H5C 0.9800
C3 H3A 0.9800
C3 H3B 0.9800
C3 H3C 0.9800
C13 H13A 0.9800
C13 H13B 0.9800
C13 H13C 0.9800
C10 H10A 0.9800
C10 H10B 0.9800
C10 H10C 0.9800
C11 H11A 0.9800
C11 H11B 0.9800
C11 H11C 0.9800
C34 C33 1.501(5)
C34 H34A 0.9900
C34 H34B 0.9900
C1 H1A 0.9800
C1 H1B 0.9800
C1 H1C 0.9800
C15 H15A 0.9800
C15 H15B 0.9800
C15 H15C 0.9800
C2 H2A 0.9800
C2 H2B 0.9800
C2 H2C 0.9800
C16 H16A 0.9800
C16 H16B 0.9800
C16 H16C 0.9800
C8 H8A 0.9800
C8 H8B 0.9800
C8 H8C 0.9800
C12 H12A 0.9800
C12 H12B 0.9800
C12 H12C 0.9800
C9 H9A 0.9800
C9 H9B 0.9800
C9 H9C 0.9800
C32 C31 1.512(5)
C32 H32A 0.9900
C32 H32B 0.9900
C35 C36 1.518(5)
C35 H35A 0.9900
C35 H35B 0.9900
C31 H31A 0.9900
C31 H31B 0.9900
C23 C24 1.512(5)
C23 H23A 0.9900
C23 H23B 0.9900
C25 C26 1.504(5)
C25 H25A 0.9900
C25 H25B 0.9900
C29 C30 1.510(5)
C29 H29A 0.9900
C29 H29B 0.9900
C33 H33A 0.9900
C33 H33B 0.9900
C27 C28 1.488(5)
C27 H27A 0.9900
C27 H27B 0.9900
C17 H17A 0.9800
C17 H17B 0.9800
C17 H17C 0.9800
C19 C20 1.485(6)
C19 H19A 0.9900
C19 H19B 0.9900
C28 H28A 0.9900
C28 H28B 0.9900
C36 H36A 0.9900
C36 H36B 0.9900
C24 H24A 0.9900
C24 H24B 0.9900
C30 H30A 0.9900
C30 H30B 0.9900
C14 H14A 0.9800
C14 H14B 0.9800
C14 H14C 0.9800
C26 H26A 0.9900
C26 H26B 0.9900
C22 C21 1.491(5)
C22 H22A 0.9900
C22 H22B 0.9900
C20 H20A 0.9900
C20 H20B 0.9900
C21 H21A 0.9900
C21 H21B 0.9900
C6 H6A 0.9800
C6 H6B 0.9800
C6 H6C 0.9800
